data_2021123
loop_
_publ_author_name
'Yao, Binrong'
'Li, Ning'
'Wang, Chunhua'
'Hou, Guige'
'Meng, Qingguo'
'Yan, Ke'

_publ_section_title
;
 Novel asymmetric 3,5-bis(arylidene)piperidin-4-one derivatives:
 synthesis, crystal structures and cytotoxicity
;
_journal_coeditor_code OV3110
_journal_issue 6
_journal_name_full 'Acta Crystallographica Section C'
_journal_page_first
;
;
_journal_paper_doi 10.1107/S2053229618006605
_journal_volume 74
_journal_year 2018
_chemical_formula_iupac 'C26 H31 N O3'
_chemical_formula_moiety 'C26 H31 N O3'
_chemical_formula_sum 'C26 H31 N O3'
_chemical_formula_weight 405.52
_chemical_name_systematic
(5<i>E</i>)-3-(4-<i>tert</i>-Butylbenzylidene)-5-(3,5-dimethoxybenzylidene)-1-methylpiperidin-4-one
_space_group_crystal_system monoclinic
_space_group_IT_number 14
_space_group_name_Hall '-P 2ybc'
_space_group_name_H-M_alt 'P 1 21/c 1'
_symmetry_space_group_name_Hall '-P 2ybc'
_symmetry_space_group_name_H-M 'P 1 21/c 1'
_atom_sites_solution_hydrogens geom
_atom_sites_solution_primary direct
_atom_sites_solution_secondary difmap
_audit_creation_method SHELXL-2014/7
_cell_angle_alpha 90
_cell_angle_beta 98.386(5)
_cell_angle_gamma 90
_cell_formula_units_Z 4
_cell_length_a 19.1378(9)
_cell_length_b 16.2788(8)
_cell_length_c 7.5525(4)
_cell_measurement_reflns_used 3159
_cell_measurement_temperature 293(2)
_cell_measurement_theta_max 70.2510
_cell_measurement_theta_min 4.6740
_cell_volume 2327.8(2)
_computing_cell_refinement
;
CrysAlis PRO (Rigaku OD, 2017)
;
_computing_data_collection
;
CrysAlis PRO (Rigaku OD, 2017)
;
_computing_data_reduction
;
CrysAlis PRO (Rigaku OD, 2017)
;
_computing_molecular_graphics
;
SHELXL2014 (Sheldrick, 2015)
;
_computing_publication_material
;
SHELXL2014 (Sheldrick, 2015)
;
_computing_structure_refinement
;
SHELXL2014 (Sheldrick, 2015)
;
_computing_structure_solution
;
SHELXS97 (Sheldrick, 2008)
;
_diffrn_ambient_temperature 293(2)
_diffrn_detector_area_resol_mean 8.22
_diffrn_measured_fraction_theta_full 0.997
_diffrn_measured_fraction_theta_max 0.974
_diffrn_measurement_device_type 'SuperNova (Cu) X-ray Source'
_diffrn_measurement_method '\w scans'
_diffrn_radiation_type CuK\a
_diffrn_radiation_wavelength 1.54178
_diffrn_reflns_av_R_equivalents 0.0167
_diffrn_reflns_limit_h_max 20
_diffrn_reflns_limit_h_min -23
_diffrn_reflns_limit_k_max 19
_diffrn_reflns_limit_k_min -18
_diffrn_reflns_limit_l_max 9
_diffrn_reflns_limit_l_min -6
_diffrn_reflns_number 8937
_diffrn_reflns_theta_full 67.679
_diffrn_reflns_theta_max 71.084
_diffrn_reflns_theta_min 3.581
_exptl_absorpt_coefficient_mu 0.592
_exptl_absorpt_correction_T_max 1.00000
_exptl_absorpt_correction_T_min 0.65612
_exptl_absorpt_correction_type multi-scan
_exptl_absorpt_process_details
;
(CrysAlis PRO; Rigaku OD, 2017)
;
_exptl_crystal_colour 'clear pale yellow'
_exptl_crystal_density_diffrn 1.157
_exptl_crystal_description block
_exptl_crystal_F_000 872
_exptl_crystal_size_max 0.520
_exptl_crystal_size_mid 0.400
_exptl_crystal_size_min 0.240
_refine_diff_density_max 0.174
_refine_diff_density_min -0.173
_refine_ls_extinction_method none
_refine_ls_goodness_of_fit_ref 1.035
_refine_ls_hydrogen_treatment constr
_refine_ls_matrix_type full
_refine_ls_number_parameters 317
_refine_ls_number_reflns 4384
_refine_ls_number_restraints 6
_refine_ls_restrained_S_all 1.036
_refine_ls_R_factor_all 0.0623
_refine_ls_R_factor_gt 0.0486
_refine_ls_shift/su_max 0.002
_refine_ls_shift/su_mean 0.000
_refine_ls_structure_factor_coef Fsqd
_refine_ls_weighting_details 'w=1/[\s^2^(Fo^2^)+(0.0701P)^2^+0.2988P] where P=(Fo^2^+2Fc^2^)/3'
_refine_ls_weighting_scheme calc
_refine_ls_wR_factor_gt 0.1280
_refine_ls_wR_factor_ref 0.1423
_reflns_number_gt 3392
_reflns_number_total 4384
_reflns_threshold_expression 'I > 2\s(I)'
_cod_data_source_file ov3110sup1.cif
_cod_data_source_block exp_2473
_cod_database_code 2021123
_shelx_space_group_comment
;
The symmetry employed for this shelxl refinement is uniquely defined
by the following loop, which should always be used as a source of
symmetry information in preference to the above space-group names.
They are only intended as comments.
;
_shelx_estimated_absorpt_t_min 0.748
_shelx_estimated_absorpt_t_max 0.871

loop_
_space_group_symop_operation_xyz
'x, y, z'
'-x, y+1/2, -z+1/2'
'-x, -y, -z'
'x, -y-1/2, z-1/2'

loop_
_atom_site_type_symbol
_atom_site_label
_atom_site_fract_x
_atom_site_fract_y
_atom_site_fract_z
_atom_site_U_iso_or_equiv
_atom_site_adp_type
_atom_site_calc_flag
_atom_site_occupancy
_atom_site_disorder_assembly
_atom_site_disorder_group
C C1 1.10312(8) 0.74376(10) 0.5015(2) 0.0518(4) Uani d 1 . .
C C2 1.05524(8) 0.67263(10) 0.4555(2) 0.0532(4) Uani d 1 . .
C C3 0.97825(8) 0.68992(9) 0.40452(19) 0.0479(3) Uani d 1 . .
C C4 0.95536(8) 0.77779(9) 0.3912(2) 0.0505(4) Uani d 1 . .
H H4A 0.9126 0.7826 0.3055 0.061 Uiso calc 1 A 2
H H4B 0.9448 0.7962 0.5066 0.061 Uiso calc 1 A 2
C C5 1.07319(8) 0.82826(10) 0.4694(2) 0.0551(4) Uani d 1 . .
H H5A 1.0617 0.8501 0.5811 0.066 Uiso calc 1 B 2
H H5B 1.1087 0.8636 0.4302 0.066 Uiso calc 1 B 2
C C6 1.17117(8) 0.72718(11) 0.5650(2) 0.0591(4) Uani d 1 . .
H H6 1.1824 0.6717 0.5776 0.071 Uiso calc 1 . .
C C7 1.23003(8) 0.78401(11) 0.6171(2) 0.0586(4) Uani d 1 . .
C C8 1.29785(8) 0.75479(12) 0.6092(2) 0.0639(4) Uani d 1 . .
H H8 1.3044 0.7007 0.5755 0.077 Uiso calc 1 . .
C C9 1.35546(9) 0.80611(12) 0.6515(3) 0.0681(5) Uani d 1 . .
C C10 1.34641(9) 0.88608(12) 0.7031(3) 0.0715(5) Uani d 1 . .
H H10 1.3853 0.9205 0.7301 0.086 Uiso calc 1 . .
C C11 1.27954(9) 0.91491(12) 0.7144(2) 0.0666(5) Uani d 1 . .
C C12 1.22146(9) 0.86452(12) 0.6731(2) 0.0631(4) Uani d 1 . .
H H12 1.1766 0.8843 0.6828 0.076 Uiso calc 1 . .
C C13 0.93464(8) 0.62534(10) 0.3737(2) 0.0515(4) Uani d 1 . .
H H13 0.9569 0.5744 0.3795 0.062 Uiso calc 1 . .
C C14 0.85744(8) 0.62236(9) 0.3324(2) 0.0521(4) Uani d 1 . .
C C15 0.82628(9) 0.55118(11) 0.2573(3) 0.0688(5) Uani d 1 . .
H H15 0.8549 0.5081 0.2309 0.083 Uiso calc 1 . .
C C16 0.75383(10) 0.54255(12) 0.2206(3) 0.0787(6) Uani d 1 . .
H H16 0.7351 0.4942 0.1680 0.094 Uiso calc 1 . .
C C17 0.70863(9) 0.60341(11) 0.2595(3) 0.0658(5) Uani d 1 . .
C C18 0.73948(9) 0.67383(11) 0.3373(3) 0.0714(5) Uani d 1 . .
H H18 0.7105 0.7162 0.3661 0.086 Uiso calc 1 . .
C C19 0.81192(9) 0.68365(10) 0.3739(3) 0.0652(5) Uani d 1 . .
H H19 0.8305 0.7320 0.4272 0.078 Uiso calc 1 . .
C C20 1.44015(11) 0.69923(15) 0.6464(4) 0.0986(8) Uani d 1 . .
H H20A 1.4244 0.6734 0.7477 0.148 Uiso calc 1 C 2
H H20B 1.4903 0.6921 0.6529 0.148 Uiso calc 1 C 2
H H20C 1.4167 0.6746 0.5382 0.148 Uiso calc 1 C 2
C C21 1.20856(12) 1.02983(15) 0.7716(4) 0.0999(8) Uani d 1 . .
H H21A 1.1814 1.0251 0.6547 0.150 Uiso calc 1 D 2
H H21B 1.2137 1.0868 0.8039 0.150 Uiso calc 1 D 2
H H21C 1.1848 1.0015 0.8570 0.150 Uiso calc 1 D 2
C C22 0.98409(10) 0.91333(10) 0.3108(3) 0.0656(5) Uani d 1 . .
H H22A 0.9421 0.9139 0.2239 0.098 Uiso calc 1 E 2
H H22B 1.0196 0.9471 0.2696 0.098 Uiso calc 1 E 2
H H22C 0.9734 0.9343 0.4226 0.098 Uiso calc 1 E 2
C C23 0.6324(9) 0.5969(8) 0.2341(17) 0.077(6) Uani d 0.314(17) F 1
C C24 0.6033(10) 0.5143(14) 0.163(6) 0.224(16) Uani d 0.314(17) F 1
H H24A 0.6232 0.5004 0.0572 0.336 Uiso calc 0.314(17) F 1
H H24B 0.5528 0.5177 0.1339 0.336 Uiso calc 0.314(17) F 1
H H24C 0.6155 0.4728 0.2523 0.336 Uiso calc 0.314(17) F 1
C C25 0.6002(7) 0.6620(19) 0.099(4) 0.154(9) Uani d 0.314(17) F 1
H H25A 0.6128 0.7158 0.1452 0.231 Uiso calc 0.314(17) F 1
H H25B 0.5497 0.6565 0.0801 0.231 Uiso calc 0.314(17) F 1
H H25C 0.6180 0.6544 -0.0122 0.231 Uiso calc 0.314(17) F 1
C C26 0.5908(9) 0.6165(15) 0.386(2) 0.139(7) Uani d 0.314(17) F 1
H H26A 0.6026 0.5776 0.4809 0.208 Uiso calc 0.314(17) F 1
H H26B 0.5411 0.6132 0.3423 0.208 Uiso calc 0.314(17) F 1
H H26C 0.6022 0.6709 0.4293 0.208 Uiso calc 0.314(17) F 1
C C23A 0.6267(4) 0.5914(4) 0.2172(12) 0.090(3) Uani d 0.686(17) F 2
C C24A 0.6088(4) 0.5030(5) 0.2497(13) 0.130(3) Uani d 0.686(17) F 2
H H24D 0.5585 0.4964 0.2338 0.195 Uiso calc 0.686(17) F 2
H H24E 0.6283 0.4878 0.3696 0.195 Uiso calc 0.686(17) F 2
H H24F 0.6284 0.4684 0.1663 0.195 Uiso calc 0.686(17) F 2
C C25A 0.6040(4) 0.6108(7) 0.0215(13) 0.143(3) Uani d 0.686(17) F 2
H H25D 0.5547 0.5987 -0.0104 0.215 Uiso calc 0.686(17) F 2
H H25E 0.6310 0.5781 -0.0500 0.215 Uiso calc 0.686(17) F 2
H H25F 0.6121 0.6680 0.0006 0.215 Uiso calc 0.686(17) F 2
C C26A 0.5939(4) 0.6470(10) 0.344(2) 0.228(8) Uani d 0.686(17) F 2
H H26D 0.6063 0.7030 0.3242 0.342 Uiso calc 0.686(17) F 2
H H26E 0.6112 0.6319 0.4654 0.342 Uiso calc 0.686(17) F 2
H H26F 0.5435 0.6412 0.3226 0.342 Uiso calc 0.686(17) F 2
N N1 1.00996(7) 0.82979(8) 0.33549(17) 0.0515(3) Uani d 1 G 2
O O1 1.07785(6) 0.60222(7) 0.45855(19) 0.0718(4) Uani d 1 H 2
O O2 1.42411(7) 0.78390(10) 0.6466(3) 0.0979(5) Uani d 1 I 2
O O3 1.27653(7) 0.99442(9) 0.7703(2) 0.0933(5) Uani d 1 J 2

loop_
_atom_site_aniso_label
_atom_site_aniso_U_11
_atom_site_aniso_U_22
_atom_site_aniso_U_33
_atom_site_aniso_U_12
_atom_site_aniso_U_13
_atom_site_aniso_U_23
C1 0.0411(8) 0.0655(9) 0.0492(8) -0.0034(7) 0.0079(6) -0.0024(7)
C2 0.0438(8) 0.0629(9) 0.0538(9) -0.0003(7) 0.0094(6) -0.0031(7)
C3 0.0429(8) 0.0575(9) 0.0434(8) -0.0004(6) 0.0066(6) -0.0035(6)
C4 0.0418(8) 0.0583(9) 0.0511(8) -0.0021(7) 0.0054(6) -0.0035(7)
C5 0.0453(8) 0.0635(10) 0.0560(9) -0.0084(7) 0.0059(7) -0.0040(7)
C6 0.0465(9) 0.0731(11) 0.0575(9) -0.0015(8) 0.0071(7) -0.0004(8)
C7 0.0407(8) 0.0782(11) 0.0560(9) -0.0041(8) 0.0039(6) 0.0007(8)
C8 0.0441(9) 0.0755(11) 0.0711(11) -0.0013(8) 0.0056(7) -0.0028(9)
C9 0.0388(9) 0.0846(13) 0.0805(12) -0.0011(8) 0.0071(8) 0.0036(10)
C10 0.0464(9) 0.0814(13) 0.0840(13) -0.0102(9) 0.0007(8) 0.0000(10)
C11 0.0540(10) 0.0757(12) 0.0677(11) -0.0029(8) 0.0013(8) -0.0074(9)
C12 0.0420(9) 0.0841(12) 0.0622(10) -0.0013(8) 0.0044(7) -0.0076(9)
C13 0.0457(8) 0.0553(9) 0.0527(8) 0.0024(7) 0.0042(6) -0.0056(7)
C14 0.0447(8) 0.0530(9) 0.0571(9) -0.0003(6) 0.0024(6) -0.0028(7)
C15 0.0501(9) 0.0599(10) 0.0944(13) 0.0019(8) 0.0034(9) -0.0199(9)
C16 0.0512(10) 0.0698(11) 0.1102(16) -0.0048(9) -0.0045(10) -0.0303(11)
C17 0.0440(10) 0.0650(10) 0.0848(12) -0.0016(8) -0.0022(8) -0.0012(9)
C18 0.0481(10) 0.0564(10) 0.1098(15) 0.0052(8) 0.0111(9) -0.0021(10)
C19 0.0500(10) 0.0540(9) 0.0919(13) -0.0034(7) 0.0113(9) -0.0105(8)
C20 0.0537(12) 0.1033(17) 0.136(2) 0.0129(11) 0.0036(12) -0.0175(15)
C21 0.0817(15) 0.1014(17) 0.1140(18) 0.0132(13) 0.0055(13) -0.0379(14)
C22 0.0647(11) 0.0579(10) 0.0733(11) -0.0013(8) 0.0073(8) -0.0004(8)
C23 0.073(11) 0.074(8) 0.080(7) -0.014(6) -0.006(6) 0.006(6)
C24 0.061(7) 0.147(16) 0.45(4) -0.015(9) -0.011(16) -0.18(2)
C25 0.047(5) 0.22(2) 0.188(17) 0.019(10) -0.015(7) 0.060(15)
C26 0.084(9) 0.219(19) 0.123(10) -0.061(9) 0.050(7) -0.055(9)
C23A 0.030(3) 0.090(5) 0.142(6) 0.003(2) -0.014(3) -0.017(4)
C24A 0.053(3) 0.128(5) 0.205(6) -0.025(3) 0.006(3) 0.040(5)
C25A 0.088(4) 0.147(6) 0.171(7) -0.024(4) -0.059(4) 0.040(4)
C26A 0.042(3) 0.241(12) 0.408(19) -0.021(4) 0.054(6) -0.188(12)
N1 0.0468(7) 0.0547(7) 0.0524(7) -0.0020(6) 0.0054(5) 0.0013(6)
O1 0.0477(7) 0.0630(7) 0.1038(10) 0.0065(6) 0.0081(6) -0.0083(6)
O2 0.0398(7) 0.0966(11) 0.1572(15) 0.0006(7) 0.0143(8) -0.0054(10)
O3 0.0654(9) 0.0876(10) 0.1213(12) -0.0021(7) -0.0049(8) -0.0322(9)

loop_
_atom_type_symbol
_atom_type_description
_atom_type_scat_dispersion_real
_atom_type_scat_dispersion_imag
_atom_type_scat_source
C C 0.0181 0.0091 'International Tables Vol C Tables 4.2.6.8 and 6.1.1.4'
H H 0.0000 0.0000 'International Tables Vol C Tables 4.2.6.8 and 6.1.1.4'
N N 0.0311 0.0180 'International Tables Vol C Tables 4.2.6.8 and 6.1.1.4'
O O 0.0492 0.0322 'International Tables Vol C Tables 4.2.6.8 and 6.1.1.4'

loop_
_geom_angle_atom_site_label_1
_geom_angle_atom_site_label_2
_geom_angle_atom_site_label_3
_geom_angle
C6 C1 C2 117.26(15)
C6 C1 C5 124.67(15)
C2 C1 C5 118.04(13)
O1 C2 C1 121.40(14)
O1 C2 C3 120.91(14)
C1 C2 C3 117.69(14)
C13 C3 C2 117.53(14)
C13 C3 C4 124.71(14)
C2 C3 C4 117.75(13)
N1 C4 C3 111.15(12)
N1 C4 H4A 109.4
C3 C4 H4A 109.4
N1 C4 H4B 109.4
C3 C4 H4B 109.4
H4A C4 H4B 108.0
N1 C5 C1 112.77(13)
N1 C5 H5A 109.0
C1 C5 H5A 109.0
N1 C5 H5B 109.0
C1 C5 H5B 109.0
H5A C5 H5B 107.8
C1 C6 C7 129.33(17)
C1 C6 H6 115.3
C7 C6 H6 115.3
C8 C7 C12 119.08(16)
C8 C7 C6 117.23(16)
C12 C7 C6 123.68(15)
C9 C8 C7 120.04(18)
C9 C8 H8 120.0
C7 C8 H8 120.0
O2 C9 C10 114.72(16)
O2 C9 C8 124.78(18)
C10 C9 C8 120.50(17)
C9 C10 C11 119.73(17)
C9 C10 H10 120.1
C11 C10 H10 120.1
O3 C11 C10 115.06(17)
O3 C11 C12 124.36(17)
C10 C11 C12 120.57(18)
C11 C12 C7 120.04(16)
C11 C12 H12 120.0
C7 C12 H12 120.0
C3 C13 C14 130.18(15)
C3 C13 H13 114.9
C14 C13 H13 114.9
C15 C14 C19 116.48(15)
C15 C14 C13 118.36(14)
C19 C14 C13 125.00(14)
C16 C15 C14 121.78(16)
C16 C15 H15 119.1
C14 C15 H15 119.1
C17 C16 C15 121.89(17)
C17 C16 H16 119.1
C15 C16 H16 119.1
C16 C17 C18 116.49(16)
C16 C17 C23 124.9(6)
C18 C17 C23 118.5(6)
C16 C17 C23A 120.6(3)
C18 C17 C23A 122.9(3)
C17 C18 C19 122.34(17)
C17 C18 H18 118.8
C19 C18 H18 118.8
C18 C19 C14 120.99(16)
C18 C19 H19 119.5
C14 C19 H19 119.5
O2 C20 H20A 109.5
O2 C20 H20B 109.5
H20A C20 H20B 109.5
O2 C20 H20C 109.5
H20A C20 H20C 109.5
H20B C20 H20C 109.5
O3 C21 H21A 109.5
O3 C21 H21B 109.5
H21A C21 H21B 109.5
O3 C21 H21C 109.5
H21A C21 H21C 109.5
H21B C21 H21C 109.5
N1 C22 H22A 109.5
N1 C22 H22B 109.5
H22A C22 H22B 109.5
N1 C22 H22C 109.5
H22A C22 H22C 109.5
H22B C22 H22C 109.5
C17 C23 C26 120.9(12)
C17 C23 C24 114.9(12)
C26 C23 C24 104.2(16)
C17 C23 C25 109.7(9)
C26 C23 C25 98.7(15)
C24 C23 C25 106.5(15)
C23 C24 H24A 109.5
C23 C24 H24B 109.5
H24A C24 H24B 109.5
C23 C24 H24C 109.5
H24A C24 H24C 109.5
H24B C24 H24C 109.5
C23 C25 H25A 109.5
C23 C25 H25B 109.5
H25A C25 H25B 109.5
C23 C25 H25C 109.5
H25A C25 H25C 109.5
H25B C25 H25C 109.5
C23 C26 H26A 109.5
C23 C26 H26B 109.5
H26A C26 H26B 109.5
C23 C26 H26C 109.5
H26A C26 H26C 109.5
H26B C26 H26C 109.5
C24A C23A C25A 108.6(6)
C24A C23A C26A 110.0(9)
C25A C23A C26A 114.0(7)
C24A C23A C17 109.3(5)
C25A C23A C17 108.0(5)
C26A C23A C17 106.9(6)
C23A C24A H24D 109.5
C23A C24A H24E 109.5
H24D C24A H24E 109.5
C23A C24A H24F 109.5
H24D C24A H24F 109.5
H24E C24A H24F 109.5
C23A C25A H25D 109.5
C23A C25A H25E 109.5
H25D C25A H25E 109.5
C23A C25A H25F 109.5
H25D C25A H25F 109.5
H25E C25A H25F 109.5
C23A C26A H26D 109.5
C23A C26A H26E 109.5
H26D C26A H26E 109.5
C23A C26A H26F 109.5
H26D C26A H26F 109.5
H26E C26A H26F 109.5
C22 N1 C4 109.69(13)
C22 N1 C5 109.76(13)
C4 N1 C5 110.35(12)
C9 O2 C20 117.88(16)
C11 O3 C21 117.76(16)

loop_
_geom_bond_atom_site_label_1
_geom_bond_atom_site_label_2
_geom_bond_distance
C1 C6 1.348(2)
C1 C2 1.486(2)
C1 C5 1.496(2)
C2 O1 1.2242(18)
C2 C3 1.494(2)
C3 C13 1.341(2)
C3 C4 1.495(2)
C4 N1 1.4538(18)
C4 H4A 0.9700
C4 H4B 0.9700
C5 N1 1.460(2)
C5 H5A 0.9700
C5 H5B 0.9700
C6 C7 1.466(2)
C6 H6 0.9300
C7 C8 1.392(2)
C7 C12 1.394(2)
C8 C9 1.383(2)
C8 H8 0.9300
C9 O2 1.368(2)
C9 C10 1.377(3)
C10 C11 1.378(3)
C10 H10 0.9300
C11 O3 1.365(2)
C11 C12 1.380(2)
C12 H12 0.9300
C13 C14 1.466(2)
C13 H13 0.9300
C14 C15 1.386(2)
C14 C19 1.390(2)
C15 C16 1.381(2)
C15 H15 0.9300
C16 C17 1.375(3)
C16 H16 0.9300
C17 C18 1.381(2)
C17 C23 1.447(17)
C17 C23A 1.566(8)
C18 C19 1.383(2)
C18 H18 0.9300
C19 H19 0.9300
C20 O2 1.412(3)
C20 H20A 0.9600
C20 H20B 0.9600
C20 H20C 0.9600
C21 O3 1.424(2)
C21 H21A 0.9600
C21 H21B 0.9600
C21 H21C 0.9600
C22 N1 1.450(2)
C22 H22A 0.9600
C22 H22B 0.9600
C22 H22C 0.9600
C23 C26 1.521(9)
C23 C24 1.524(9)
C23 C25 1.536(9)
C24 H24A 0.9600
C24 H24B 0.9600
C24 H24C 0.9600
C25 H25A 0.9600
C25 H25B 0.9600
C25 H25C 0.9600
C26 H26A 0.9600
C26 H26B 0.9600
C26 H26C 0.9600
C23A C24A 1.508(7)
C23A C25A 1.512(7)
C23A C26A 1.518(7)
C24A H24D 0.9600
C24A H24E 0.9600
C24A H24F 0.9600
C25A H25D 0.9600
C25A H25E 0.9600
C25A H25F 0.9600
C26A H26D 0.9600
C26A H26E 0.9600
C26A H26F 0.9600

loop_
_geom_hbond_atom_site_label_D
_geom_hbond_atom_site_label_H
_geom_hbond_atom_site_label_A
_geom_hbond_site_symmetry_A
_geom_hbond_distance_DH
_geom_hbond_distance_HA
_geom_hbond_distance_DA
_geom_hbond_angle_DHA
C26A H26F O2 4_475 0.96 2.75 3.554(12) 141.3
C22 H22B O1 4_575 0.96 2.86 3.429(2) 119.0

loop_
_geom_torsion_atom_site_label_1
_geom_torsion_atom_site_label_2
_geom_torsion_atom_site_label_3
_geom_torsion_atom_site_label_4
_geom_torsion
C6 C1 C2 O1 -6.9(2)
C5 C1 C2 O1 171.41(15)
C6 C1 C2 C3 173.30(14)
C5 C1 C2 C3 -8.4(2)
O1 C2 C3 C13 4.1(2)
C1 C2 C3 C13 -176.02(13)
O1 C2 C3 C4 -175.73(14)
C1 C2 C3 C4 4.1(2)
C13 C3 C4 N1 -148.83(14)
C2 C3 C4 N1 31.04(18)
C6 C1 C5 N1 155.52(15)
C2 C1 C5 N1 -22.62(19)
C2 C1 C6 C7 178.52(15)
C5 C1 C6 C7 0.4(3)
C1 C6 C7 C8 -154.72(17)
C1 C6 C7 C12 25.3(3)
C12 C7 C8 C9 -1.9(3)
C6 C7 C8 C9 178.09(16)
C7 C8 C9 O2 -179.37(18)
C7 C8 C9 C10 0.5(3)
O2 C9 C10 C11 -179.39(18)
C8 C9 C10 C11 0.7(3)
C9 C10 C11 O3 178.68(17)
C9 C10 C11 C12 -0.5(3)
O3 C11 C12 C7 179.98(17)
C10 C11 C12 C7 -0.9(3)
C8 C7 C12 C11 2.1(3)
C6 C7 C12 C11 -177.91(16)
C2 C3 C13 C14 176.06(15)
C4 C3 C13 C14 -4.1(3)
C3 C13 C14 C15 162.00(17)
C3 C13 C14 C19 -22.7(3)
C19 C14 C15 C16 1.9(3)
C13 C14 C15 C16 177.61(18)
C14 C15 C16 C17 -1.2(3)
C15 C16 C17 C18 0.0(3)
C15 C16 C17 C23 -176.4(6)
C15 C16 C17 C23A -179.6(4)
C16 C17 C18 C19 0.4(3)
C23 C17 C18 C19 177.0(6)
C23A C17 C18 C19 180.0(4)
C17 C18 C19 C14 0.4(3)
C15 C14 C19 C18 -1.5(3)
C13 C14 C19 C18 -176.88(17)
C16 C17 C23 C26 128.0(14)
C18 C17 C23 C26 -48.4(16)
C16 C17 C23 C24 2(2)
C18 C17 C23 C24 -174.8(19)
C16 C17 C23 C25 -118.3(16)
C18 C17 C23 C25 65.3(18)
C16 C17 C23A C24A 36.1(8)
C18 C17 C23A C24A -143.5(5)
C16 C17 C23A C25A -81.9(7)
C18 C17 C23A C25A 98.5(6)
C16 C17 C23A C26A 155.1(9)
C18 C17 C23A C26A -24.5(9)
C3 C4 N1 C22 175.71(13)
C3 C4 N1 C5 -63.25(16)
C1 C5 N1 C22 -179.78(13)
C1 C5 N1 C4 59.22(17)
C10 C9 O2 C20 162.1(2)
C8 C9 O2 C20 -18.0(3)
C10 C11 O3 C21 175.3(2)
C12 C11 O3 C21 -5.6(3)

_cod_database_fobs_code 2021123
